data_4089543
loop_
_publ_author_name
'Zabula, Alexander V.'
'Rogachev, Andrey Yu.'
'Guzei, Ilia A.'
'West, Robert'

_publ_section_title
;
 Silicon in a Negatively Charged Shell: Anions of Spirosilabifluorene
;
_journal_issue 13
_journal_name_full Organometallics
_journal_page_first 3760
_journal_paper_doi 10.1021/om400419a
_journal_volume 32
_journal_year 2013
_chemical_formula_moiety 'C24 H16 Si, C16 H32 Li O4'
_chemical_formula_sum 'C40 H48 Li O4 Si'
_chemical_formula_weight 627.81
_space_group_crystal_system triclinic
_space_group_IT_number 1
_space_group_name_Hall 'P 1'
_space_group_name_H-M_alt 'P 1'
_atom_sites_solution_hydrogens geom
_atom_sites_solution_primary direct
_audit_creation_date 2012-12-03
_audit_creation_method
;
  Olex2 1.2-dev
  (compiled Nov 28 2012 18:15:36, GUI svn.r4378)
;
_cell_angle_alpha 114.311(15)
_cell_angle_beta 97.232(15)
_cell_angle_gamma 106.991(16)
_cell_formula_units_Z 1
_cell_length_a 9.002(4)
_cell_length_b 10.248(4)
_cell_length_c 10.991(4)
_cell_measurement_reflns_used 7636
_cell_measurement_temperature 100
_cell_measurement_theta_max 29.424
_cell_measurement_theta_min 2.308
_cell_volume 847.7(6)
_computing_cell_refinement 'SAINT+ Ver. 7.68A (Bruker-AXS, 2009)'
_computing_data_collection 'APEX2 Ver. 2012.14-3 (Bruker-AXS, 2012)'
_computing_data_reduction 'SAINT+ Ver. 7.68A'
_computing_molecular_graphics
;
O. V. Dolomanov, L. J. Bourhis, R. J. Gildea, J. A. K. Howard and H. Puschmann,
OLEX2: a complete structure solution, refinement and analysis program.
J. Appl. Cryst. (2009). 42, 339-341.
;
_computing_publication_material
;
O. V. Dolomanov, L. J. Bourhis, R. J. Gildea, J. A. K. Howard and H. Puschmann,
OLEX2: a complete structure solution, refinement and analysis program.
J. Appl. Cryst. (2009). 42, 339-341.
;
_computing_structure_refinement SHELXTL
_computing_structure_solution 'SHELXTL (Sheldrick, 2008-2012)'
_diffrn_ambient_temperature 99.99
_diffrn_detector_area_resol_mean 7.9
_diffrn_detector_type 'CCD area detector'
_diffrn_measured_fraction_theta_full 1.000
_diffrn_measured_fraction_theta_max 0.992
_diffrn_measurement_device 'three-circle diffractometer'
_diffrn_measurement_device_type 'Bruker SMART APEX2 area detector'
_diffrn_measurement_method '0.5\% \w and 0.5\% \f scans'
_diffrn_radiation_collimation 'focusing mirrors'
_diffrn_radiation_monochromator 'mirror optics'
_diffrn_radiation_probe x-ray
_diffrn_radiation_type 'Mo K\a'
_diffrn_radiation_wavelength 0.71073
_diffrn_radiation_xray_symbol K-L~3~
_diffrn_reflns_av_R_equivalents 0.0352
_diffrn_reflns_av_unetI/netI 0.0489
_diffrn_reflns_Laue_measured_fraction_full 1.000
_diffrn_reflns_Laue_measured_fraction_max 0.992
_diffrn_reflns_limit_h_max 12
_diffrn_reflns_limit_h_min -12
_diffrn_reflns_limit_k_max 14
_diffrn_reflns_limit_k_min -14
_diffrn_reflns_limit_l_max 15
_diffrn_reflns_limit_l_min -15
_diffrn_reflns_number 21722
_diffrn_reflns_point_group_measured_fraction_full 0.977
_diffrn_reflns_point_group_measured_fraction_max 0.938
_diffrn_reflns_theta_full 25.000
_diffrn_reflns_theta_max 29.737
_diffrn_reflns_theta_min 2.120
_diffrn_source 'microfocus sealed X-ray tube'
_diffrn_source_type 'Incoatec I\ms'
_diffrn_standards_number 0
_exptl_absorpt_coefficient_mu 0.110
_exptl_absorpt_correction_T_max 0.7459
_exptl_absorpt_correction_T_min 0.6246
_exptl_absorpt_correction_type multi-scan
_exptl_absorpt_process_details
;
SADABS-2012/1 (Bruker,2012) was used for absorption correction.
wR2(int) was 0.1179 before and 0.0434 after correction.
The Ratio of minimum to maximum transmission is 0.8374.
The \l/2 correction factor is Not present.
;
_exptl_crystal_colour black
_exptl_crystal_colour_primary black
_exptl_crystal_density_diffrn 1.230
_exptl_crystal_density_method 'not measured'
_exptl_crystal_description plate
_exptl_crystal_F_000 337
_exptl_crystal_size_max 0.4
_exptl_crystal_size_mid 0.2
_exptl_crystal_size_min 0.08
_refine_diff_density_max 0.449
_refine_diff_density_min -0.402
_refine_diff_density_rms 0.049
_refine_ls_abs_structure_details
;
 Refined as an inversion twin.
;
_refine_ls_abs_structure_Flack -0.05(12)
_refine_ls_extinction_method none
_refine_ls_goodness_of_fit_ref 1.019
_refine_ls_hydrogen_treatment constr
_refine_ls_matrix_type full
_refine_ls_number_parameters 435
_refine_ls_number_reflns 9056
_refine_ls_number_restraints 10
_refine_ls_restrained_S_all 1.021
_refine_ls_R_factor_all 0.0524
_refine_ls_R_factor_gt 0.0437
_refine_ls_shift/su_max 0.000
_refine_ls_shift/su_mean 0.000
_refine_ls_structure_factor_coef Fsqd
_refine_ls_weighting_details
;
 w=1/[\s^2^(Fo^2^)+(0.0533P)^2^+0.2429P]
 where P=(Fo^2^+2Fc^2^)/3
;
_refine_ls_weighting_scheme calc
_refine_ls_wR_factor_gt 0.1046
_refine_ls_wR_factor_ref 0.1097
_reflns_Friedel_coverage 0.891
_reflns_Friedel_fraction_full 0.955
_reflns_Friedel_fraction_max 0.884
_reflns_number_gt 8048
_reflns_number_total 9056
_reflns_threshold_expression 'I > 2\s(I)'
_cod_data_source_file om400419a_si_002.cif
_cod_data_source_block compound_2
_cod_original_cell_volume 847.8(6)
_cod_database_code 4089543
_olex2_refinement_description
;
1. Fixed Uiso
 At 1.2 times of:
  {H31A,H31B} of C31, {H32A,H32B} of C32, {H33A,H33B} of C33, {H34A,H34B} of
  C34, {H35A,H35B} of C35, {H36A,H36B} of C36, {H37A,H37B} of C37, H3 of C3, H2
  of C2, {H38A,H38B,H38C,H38D} of C38, {H39A,H39B} of C39, {H40A,H40B} of C40,
  {H39C,H39D} of C39A, {H40C,H40D} of C40A, {H30A,H30B} of C30, {H29A,H29B} of
  C29, {H28A,H28B} of C28, {H27A,H27B} of C27, {H26A,H26B} of C26, {H25A,H25B}
  of C25, H23 of C23, H4 of C4, H5 of C5, H8 of C8, H9 of C9, H10 of C10, H11
  of C11, H14 of C14, H15 of C15, H16 of C16, H17 of C17, H20 of C20, H21 of
  C21, H22 of C22
2. Restrained distances
 O4-C40A ~ O4-C40 ~ O4-C37
 with sigma of 0.01
 C39-C38 ~ C39A-C38
 with sigma of 0.01
 C40A-C39A ~ C40-C39 ~ C38-C37
 with sigma of 0.01
3. Others
 Sof(H38A)=Sof(H38B)=1-Sof(H38B)=1-Sof(H38B)=Sof(C39)=Sof(H39A)=Sof(H39B)=
 Sof(C40)=Sof(H40A)=Sof(H40B)=1-Sof(H38B)=1-Sof(H38B)=1-Sof(H38B)=1-Sof(H38B)=1-
 Sof(H38B)=1-Sof(H38B)
4.a Secondary CH2 refined with riding coordinates:
 C25(H25A,H25B), C26(H26A,H26B), C27(H27A,H27B), C28(H28A,H28B), C29(H29A,
 H29B), C30(H30A,H30B), C31(H31A,H31B), C32(H32A,H32B), C33(H33A,H33B),
 C34(H34A,H34B), C35(H35A,H35B), C36(H36A,H36B), C37(H37A,H37B), C38(H38A,H38B),
  C38(H38C,H38D), C39(H39A,H39B), C40(H40A,H40B), C39A(H39C,H39D), C40A(H40C,
 H40D)
4.b Aromatic/amide H refined with riding coordinates:
 C2(H2), C3(H3), C4(H4), C5(H5), C8(H8), C9(H9), C10(H10), C11(H11), C14(H14),
 C15(H15), C16(H16), C17(H17), C20(H20), C21(H21), C22(H22), C23(H23)
;
_shelx_estimated_absorpt_t_max 0.991
_shelx_estimated_absorpt_t_min 0.957
_shelx_space_group_comment
;
The symmetry employed for this shelxl refinement is uniquely defined
by the following loop, which should always be used as a source of
symmetry information in preference to the above space-group names.
They are only intended as comments.
;
_shelxl_version_number 2012-6

loop_
_space_group_symop_operation_xyz
'x, y, z'

loop_
_atom_site_label
_atom_site_type_symbol
_atom_site_fract_x
_atom_site_fract_y
_atom_site_fract_z
_atom_site_U_iso_or_equiv
_atom_site_adp_type
_atom_site_occupancy
_atom_site_site_symmetry_order
_atom_site_calc_flag
_atom_site_refinement_flags_posn
_atom_site_refinement_flags_adp
_atom_site_refinement_flags_occupancy
_atom_site_disorder_assembly
_atom_site_disorder_group
Si1 Si 0.26867(7) 0.12837(7) 0.77161(6) 0.01467(14) Uani 1 1 d . . . . .
C1 C 0.2523(3) 0.2315(3) 0.6656(3) 0.0160(5) Uani 1 1 d . . . . .
C2 C 0.1161(3) 0.2351(3) 0.5930(3) 0.0192(5) Uani 1 1 d . . . . .
H2 H 0.0126 0.1904 0.6024 0.023 Uiso 1 1 calc R U . . .
C3 C 0.1311(4) 0.3038(3) 0.5068(3) 0.0241(6) Uani 1 1 d . . . . .
H3 H 0.0378 0.3056 0.4573 0.029 Uiso 1 1 calc R U . . .
C4 C 0.2818(4) 0.3696(4) 0.4929(3) 0.0277(6) Uani 1 1 d . . . . .
H4 H 0.2911 0.4154 0.4331 0.033 Uiso 1 1 calc R U . . .
C5 C 0.4195(4) 0.3691(3) 0.5657(3) 0.0241(6) Uani 1 1 d . . . . .
H5 H 0.5226 0.4147 0.5560 0.029 Uiso 1 1 calc R U . . .
C6 C 0.4056(3) 0.3015(3) 0.6529(3) 0.0173(5) Uani 1 1 d . . . . .
C7 C 0.5422(3) 0.2898(3) 0.7331(2) 0.0162(5) Uani 1 1 d . . . . .
C8 C 0.7054(3) 0.3557(3) 0.7414(3) 0.0201(5) Uani 1 1 d . . . . .
H8 H 0.7367 0.4183 0.6978 0.024 Uiso 1 1 calc R U . . .
C9 C 0.8210(3) 0.3293(3) 0.8134(3) 0.0237(6) Uani 1 1 d . . . . .
H9 H 0.9318 0.3747 0.8194 0.028 Uiso 1 1 calc R U . . .
C10 C 0.7772(3) 0.2375(3) 0.8770(3) 0.0242(6) Uani 1 1 d . . . . .
H10 H 0.8569 0.2178 0.9241 0.029 Uiso 1 1 calc R U . . .
C11 C 0.6147(3) 0.1744(3) 0.8710(3) 0.0203(5) Uani 1 1 d . . . . .
H11 H 0.5848 0.1125 0.9155 0.024 Uiso 1 1 calc R U . . .
C12 C 0.4956(3) 0.2003(3) 0.8008(3) 0.0165(5) Uani 1 1 d . . . . .
C13 C 0.1609(3) -0.0829(3) 0.6901(3) 0.0160(5) Uani 1 1 d . . . . .
C14 C 0.1625(3) -0.2044(3) 0.5699(3) 0.0181(5) Uani 1 1 d . . . . .
H14 H 0.2275 -0.1812 0.5142 0.022 Uiso 1 1 calc R U . . .
C15 C 0.0717(3) -0.3574(3) 0.5301(3) 0.0205(5) Uani 1 1 d . . . . .
H15 H 0.0740 -0.4382 0.4477 0.025 Uiso 1 1 calc R U . . .
C16 C -0.0243(3) -0.3923(3) 0.6130(3) 0.0223(5) Uani 1 1 d . . . . .
H16 H -0.0861 -0.4972 0.5864 0.027 Uiso 1 1 calc R U . . .
C17 C -0.0295(3) -0.2753(3) 0.7328(3) 0.0193(5) Uani 1 1 d . . . . .
H17 H -0.0957 -0.3007 0.7869 0.023 Uiso 1 1 calc R U . . .
C18 C 0.0623(3) -0.1194(3) 0.7747(3) 0.0161(5) Uani 1 1 d . . . . .
C19 C 0.0728(3) 0.0132(3) 0.8988(3) 0.0164(5) Uani 1 1 d . . . . .
C20 C -0.0052(3) 0.0101(3) 1.0013(3) 0.0193(5) Uani 1 1 d . . . . .
H20 H -0.0730 -0.0865 0.9910 0.023 Uiso 1 1 calc R U . . .
C21 C 0.0154(3) 0.1456(3) 1.1169(3) 0.0215(5) Uani 1 1 d . . . . .
H21 H -0.0373 0.1412 1.1855 0.026 Uiso 1 1 calc R U . . .
C22 C 0.1141(3) 0.2898(3) 1.1334(3) 0.0213(5) Uani 1 1 d . . . . .
H22 H 0.1267 0.3826 1.2124 0.026 Uiso 1 1 calc R U . . .
C23 C 0.1931(3) 0.2966(3) 1.0343(3) 0.0181(5) Uani 1 1 d . . . . .
H23 H 0.2596 0.3945 1.0463 0.022 Uiso 1 1 calc R U . . .
C24 C 0.1763(3) 0.1612(3) 0.9165(3) 0.0165(5) Uani 1 1 d . . . . .
O1 O 0.5004(2) 1.0605(2) 0.2452(2) 0.0253(4) Uani 1 1 d . . . . .
O2 O 0.5427(2) 0.8296(2) 0.3598(2) 0.0248(4) Uani 1 1 d . . . . .
O3 O 0.3923(2) 0.7028(2) 0.0391(2) 0.0262(4) Uani 1 1 d . . . . .
O4 O 0.1874(2) 0.8081(2) 0.2273(2) 0.0262(4) Uani 1 1 d D . . . .
C25 C 0.4254(3) 1.1132(4) 0.1594(3) 0.0286(6) Uani 1 1 d . . . . .
H25A H 0.3162 1.1069 0.1697 0.034 Uiso 1 1 calc R U . . .
H25B H 0.4154 1.0492 0.0601 0.034 Uiso 1 1 calc R U . . .
C26 C 0.5357(3) 1.2783(3) 0.2107(3) 0.0236(6) Uani 1 1 d . . . . .
H26A H 0.5090 1.3504 0.2893 0.028 Uiso 1 1 calc R U . . .
H26B H 0.5296 1.3075 0.1354 0.028 Uiso 1 1 calc R U . . .
C27 C 0.7012(4) 1.2773(4) 0.2571(3) 0.0290(6) Uani 1 1 d . . . . .
H27A H 0.7786 1.3820 0.3276 0.035 Uiso 1 1 calc R U . . .
H27B H 0.7455 1.2382 0.1773 0.035 Uiso 1 1 calc R U . . .
C28 C 0.6649(3) 1.1675(3) 0.3188(3) 0.0258(6) Uani 1 1 d . . . . .
H28A H 0.7396 1.1118 0.3062 0.031 Uiso 1 1 calc R U . . .
H28B H 0.6769 1.2251 0.4196 0.031 Uiso 1 1 calc R U . . .
C29 C 0.6274(4) 0.9446(3) 0.5033(3) 0.0290(6) Uani 1 1 d . . . . .
H29A H 0.5654 1.0098 0.5417 0.035 Uiso 1 1 calc R U . . .
H29B H 0.7357 1.0123 0.5102 0.035 Uiso 1 1 calc R U . . .
C30 C 0.6426(6) 0.8558(4) 0.5812(4) 0.0480(10) Uani 1 1 d . . . . .
H30A H 0.7479 0.9096 0.6537 0.058 Uiso 1 1 calc R U . . .
H30B H 0.5543 0.8431 0.6258 0.058 Uiso 1 1 calc R U . . .
C31 C 0.6310(5) 0.7032(4) 0.4732(4) 0.0382(8) Uani 1 1 d . . . . .
H31A H 0.5845 0.6205 0.4981 0.046 Uiso 1 1 calc R U . . .
H31B H 0.7386 0.7061 0.4604 0.046 Uiso 1 1 calc R U . . .
C32 C 0.5206(5) 0.6782(4) 0.3448(3) 0.0356(7) Uani 1 1 d . . . . .
H32A H 0.5487 0.6174 0.2609 0.043 Uiso 1 1 calc R U . . .
H32B H 0.4066 0.6214 0.3359 0.043 Uiso 1 1 calc R U . . .
C33 C 0.2792(4) 0.6744(4) -0.0833(3) 0.0300(7) Uani 1 1 d . . . . .
H33A H 0.2102 0.7351 -0.0565 0.036 Uiso 1 1 calc R U . . .
H33B H 0.2085 0.5632 -0.1374 0.036 Uiso 1 1 calc R U . . .
C34 C 0.3798(4) 0.7241(4) -0.1695(3) 0.0324(7) Uani 1 1 d . . . . .
H34A H 0.3728 0.8196 -0.1675 0.039 Uiso 1 1 calc R U . . .
H34B H 0.3427 0.6415 -0.2674 0.039 Uiso 1 1 calc R U . . .
C35 C 0.5522(4) 0.7529(5) -0.0999(4) 0.0394(8) Uani 1 1 d . . . . .
H35A H 0.6040 0.7022 -0.1697 0.047 Uiso 1 1 calc R U . . .
H35B H 0.6190 0.8652 -0.0469 0.047 Uiso 1 1 calc R U . . .
C36 C 0.5315(4) 0.6824(4) -0.0041(3) 0.0340(7) Uani 1 1 d . . . . .
H36A H 0.5132 0.5712 -0.0536 0.041 Uiso 1 1 calc R U . . .
H36B H 0.6284 0.7359 0.0770 0.041 Uiso 1 1 calc R U . . .
C37 C 0.1246(3) 0.9237(3) 0.2992(3) 0.0256(6) Uani 1 1 d D . . . .
H37A H 0.1292 0.9920 0.2560 0.031 Uiso 1 1 calc R U . . .
H37B H 0.1887 0.9880 0.3982 0.031 Uiso 1 1 calc R U . . .
C38 C -0.0480(4) 0.8374(4) 0.2873(4) 0.0367(8) Uani 1 1 d D . . . .
H38A H -0.1196 0.8888 0.2699 0.044 Uiso 0.681(16) 1 calc R U P A 1
H38B H -0.0571 0.8272 0.3721 0.044 Uiso 0.681(16) 1 calc R U P A 1
H38C H -0.1222 0.8648 0.2366 0.044 Uiso 0.319(16) 1 calc R U P A 2
H38D H -0.0633 0.8656 0.3811 0.044 Uiso 0.319(16) 1 calc R U P A 2
C39 C -0.0878(8) 0.6782(7) 0.1601(9) 0.0374(18) Uani 0.681(16) 1 d D . P A 1
H39A H -0.1765 0.5954 0.1619 0.045 Uiso 0.681(16) 1 calc R U P A 1
H39B H -0.1181 0.6808 0.0715 0.045 Uiso 0.681(16) 1 calc R U P A 1
C40 C 0.0712(6) 0.6563(5) 0.1801(7) 0.0232(12) Uani 0.681(16) 1 d D . P A 1
H40A H 0.0844 0.6207 0.2504 0.028 Uiso 0.681(16) 1 calc R U P A 1
H40B H 0.0794 0.5812 0.0915 0.028 Uiso 0.681(16) 1 calc R U P A 1
C39A C -0.0850(18) 0.6646(11) 0.2089(16) 0.028(3) Uani 0.319(16) 1 d D . P A 2
H39C H -0.0665 0.6213 0.2723 0.034 Uiso 0.319(16) 1 calc R U P A 2
H39D H -0.1964 0.6053 0.1455 0.034 Uiso 0.319(16) 1 calc R U P A 2
C40A C 0.0411(12) 0.6733(13) 0.1312(13) 0.028(3) Uani 0.319(16) 1 d D . P A 2
H40C H 0.0643 0.5778 0.0988 0.034 Uiso 0.319(16) 1 calc R U P A 2
H40D H 0.0019 0.6844 0.0491 0.034 Uiso 0.319(16) 1 calc R U P A 2
Li1 Li 0.4085(6) 0.8538(6) 0.2239(5) 0.0221(9) Uani 1 1 d . . . . .

loop_
_atom_site_aniso_label
_atom_site_aniso_U_11
_atom_site_aniso_U_22
_atom_site_aniso_U_33
_atom_site_aniso_U_23
_atom_site_aniso_U_13
_atom_site_aniso_U_12
Si1 0.0135(3) 0.0157(3) 0.0150(3) 0.0062(3) 0.0061(2) 0.0063(2)
C1 0.0169(11) 0.0140(11) 0.0154(11) 0.0042(9) 0.0063(9) 0.0073(9)
C2 0.0207(12) 0.0179(12) 0.0170(12) 0.0044(10) 0.0055(10) 0.0102(10)
C3 0.0283(14) 0.0234(13) 0.0213(13) 0.0089(11) 0.0030(11) 0.0148(11)
C4 0.0353(16) 0.0301(15) 0.0271(15) 0.0188(13) 0.0105(12) 0.0164(13)
C5 0.0270(14) 0.0245(14) 0.0260(14) 0.0151(12) 0.0118(11) 0.0104(11)
C6 0.0195(12) 0.0153(11) 0.0171(11) 0.0055(10) 0.0074(9) 0.0090(9)
C7 0.0175(11) 0.0145(11) 0.0144(11) 0.0040(9) 0.0066(9) 0.0064(9)
C8 0.0193(12) 0.0183(12) 0.0193(12) 0.0062(10) 0.0092(10) 0.0048(10)
C9 0.0145(11) 0.0268(14) 0.0212(13) 0.0049(11) 0.0064(10) 0.0058(11)
C10 0.0166(12) 0.0303(15) 0.0212(13) 0.0080(12) 0.0033(10) 0.0101(11)
C11 0.0193(12) 0.0243(13) 0.0186(12) 0.0099(11) 0.0057(10) 0.0100(11)
C12 0.0157(11) 0.0167(11) 0.0152(11) 0.0052(10) 0.0058(9) 0.0067(9)
C13 0.0157(11) 0.0173(12) 0.0156(11) 0.0066(10) 0.0054(9) 0.0082(9)
C14 0.0191(12) 0.0193(12) 0.0171(12) 0.0080(10) 0.0076(9) 0.0088(10)
C15 0.0233(13) 0.0172(12) 0.0181(12) 0.0051(10) 0.0065(10) 0.0083(10)
C16 0.0213(13) 0.0177(12) 0.0239(13) 0.0076(11) 0.0071(10) 0.0054(10)
C17 0.0171(12) 0.0213(13) 0.0210(13) 0.0116(11) 0.0067(10) 0.0064(10)
C18 0.0153(11) 0.0190(12) 0.0149(11) 0.0078(10) 0.0056(9) 0.0076(9)
C19 0.0131(10) 0.0208(12) 0.0161(11) 0.0081(10) 0.0040(9) 0.0085(9)
C20 0.0157(11) 0.0244(13) 0.0198(12) 0.0112(11) 0.0065(10) 0.0085(10)
C21 0.0205(12) 0.0310(15) 0.0166(12) 0.0099(11) 0.0098(10) 0.0146(11)
C22 0.0220(13) 0.0251(14) 0.0160(12) 0.0054(11) 0.0065(10) 0.0141(11)
C23 0.0161(11) 0.0196(12) 0.0180(12) 0.0070(10) 0.0043(9) 0.0090(10)
C24 0.0139(10) 0.0204(12) 0.0148(11) 0.0068(10) 0.0048(9) 0.0079(9)
O1 0.0192(9) 0.0240(10) 0.0314(11) 0.0146(9) 0.0009(8) 0.0069(8)
O2 0.0317(11) 0.0174(9) 0.0192(9) 0.0046(8) -0.0010(8) 0.0107(8)
O3 0.0248(10) 0.0312(11) 0.0202(9) 0.0061(9) 0.0051(8) 0.0169(9)
O4 0.0219(10) 0.0185(9) 0.0309(11) 0.0031(8) 0.0101(8) 0.0099(8)
C25 0.0173(12) 0.0330(16) 0.0380(17) 0.0223(14) 0.0019(11) 0.0072(11)
C26 0.0283(14) 0.0231(14) 0.0233(13) 0.0097(12) 0.0104(11) 0.0154(12)
C27 0.0205(13) 0.0319(16) 0.0298(15) 0.0163(13) 0.0014(11) 0.0035(12)
C28 0.0194(13) 0.0261(14) 0.0270(14) 0.0114(12) 0.0016(11) 0.0058(11)
C29 0.0376(17) 0.0213(14) 0.0192(13) 0.0027(12) 0.0014(12) 0.0122(12)
C30 0.077(3) 0.0361(19) 0.0250(16) 0.0088(15) 0.0002(17) 0.028(2)
C31 0.048(2) 0.0268(16) 0.0365(18) 0.0166(15) 0.0002(15) 0.0121(15)
C32 0.050(2) 0.0198(14) 0.0290(16) 0.0093(13) -0.0007(14) 0.0111(14)
C33 0.0198(13) 0.0377(17) 0.0243(14) 0.0116(13) 0.0010(11) 0.0067(12)
C34 0.0289(15) 0.0439(19) 0.0237(14) 0.0137(14) 0.0070(12) 0.0164(14)
C35 0.0228(15) 0.052(2) 0.0361(18) 0.0141(17) 0.0091(13) 0.0141(15)
C36 0.0291(16) 0.0449(18) 0.0267(15) 0.0085(14) 0.0053(12) 0.0262(14)
C37 0.0287(14) 0.0230(13) 0.0289(14) 0.0099(12) 0.0143(12) 0.0160(12)
C38 0.0259(15) 0.0350(17) 0.047(2) 0.0119(15) 0.0163(14) 0.0173(13)
C39 0.025(3) 0.025(3) 0.059(4) 0.016(3) 0.013(3) 0.011(2)
C40 0.024(2) 0.018(2) 0.028(3) 0.0095(19) 0.010(2) 0.0096(17)
C39A 0.023(5) 0.028(6) 0.047(8) 0.028(5) 0.017(5) 0.009(4)
C40A 0.020(5) 0.020(5) 0.029(6) 0.000(4) 0.005(4) 0.005(4)
Li1 0.021(2) 0.023(2) 0.021(2) 0.0086(19) 0.0044(18) 0.0101(19)

loop_
_atom_type_symbol
_atom_type_description
_atom_type_scat_dispersion_real
_atom_type_scat_dispersion_imag
_atom_type_scat_source
C C 0.0033 0.0016 'International Tables Vol C Tables 4.2.6.8 and 6.1.1.4'
H H 0.0000 0.0000 'International Tables Vol C Tables 4.2.6.8 and 6.1.1.4'
Li Li -0.0003 0.0001 'International Tables Vol C Tables 4.2.6.8 and 6.1.1.4'
O O 0.0106 0.0060 'International Tables Vol C Tables 4.2.6.8 and 6.1.1.4'
Si Si 0.0817 0.0704 'International Tables Vol C Tables 4.2.6.8 and 6.1.1.4'

loop_
_geom_angle_atom_site_label_1
_geom_angle_atom_site_label_2
_geom_angle_atom_site_label_3
_geom_angle
C1 Si1 C12 89.59(11)
C13 Si1 C1 119.38(12)
C13 Si1 C12 116.19(11)
C13 Si1 C24 92.25(12)
C24 Si1 C1 119.87(11)
C24 Si1 C12 122.34(12)
C2 C1 Si1 130.2(2)
C2 C1 C6 119.1(2)
C6 C1 Si1 110.38(19)
C1 C2 H2 119.9
C3 C2 C1 120.3(3)
C3 C2 H2 119.9
C2 C3 H3 119.9
C4 C3 C2 120.2(3)
C4 C3 H3 119.9
C3 C4 H4 119.8
C3 C4 C5 120.5(3)
C5 C4 H4 119.8
C4 C5 H5 120.1
C4 C5 C6 119.7(3)
C6 C5 H5 120.1
C1 C6 C7 114.9(2)
C5 C6 C1 120.2(2)
C5 C6 C7 124.9(2)
C8 C7 C6 125.2(2)
C8 C7 C12 120.4(2)
C12 C7 C6 114.4(2)
C7 C8 H8 120.1
C9 C8 C7 119.7(3)
C9 C8 H8 120.1
C8 C9 H9 119.6
C8 C9 C10 120.8(2)
C10 C9 H9 119.6
C9 C10 H10 120.3
C9 C10 C11 119.4(3)
C11 C10 H10 120.3
C10 C11 H11 119.4
C12 C11 C10 121.2(3)
C12 C11 H11 119.4
C7 C12 Si1 110.55(18)
C11 C12 Si1 131.0(2)
C11 C12 C7 118.5(2)
C14 C13 Si1 132.0(2)
C14 C13 C18 118.7(2)
C18 C13 Si1 109.19(18)
C13 C14 H14 119.2
C15 C14 C13 121.7(2)
C15 C14 H14 119.2
C14 C15 H15 120.3
C14 C15 C16 119.3(2)
C16 C15 H15 120.3
C15 C16 H16 119.6
C17 C16 C15 120.9(2)
C17 C16 H16 119.6
C16 C17 H17 119.8
C16 C17 C18 120.4(2)
C18 C17 H17 119.8
C17 C18 C13 119.0(2)
C17 C18 C19 126.4(2)
C19 C18 C13 114.6(2)
C18 C19 C24 114.9(2)
C20 C19 C18 126.3(2)
C20 C19 C24 118.8(2)
C19 C20 H20 119.5
C21 C20 C19 121.0(3)
C21 C20 H20 119.5
C20 C21 H21 119.8
C20 C21 C22 120.4(2)
C22 C21 H21 119.8
C21 C22 H22 120.0
C23 C22 C21 120.0(2)
C23 C22 H22 120.0
C22 C23 H23 119.4
C22 C23 C24 121.1(2)
C24 C23 H23 119.4
C19 C24 Si1 108.96(18)
C23 C24 Si1 132.3(2)
C23 C24 C19 118.8(2)
C25 O1 Li1 123.2(2)
C28 O1 C25 109.5(2)
C28 O1 Li1 125.5(2)
C29 O2 Li1 126.5(2)
C32 O2 C29 109.2(2)
C32 O2 Li1 120.7(2)
C33 O3 Li1 121.8(2)
C36 O3 C33 105.5(2)
C36 O3 Li1 122.6(2)
C37 O4 C40A 103.1(5)
C37 O4 Li1 124.0(2)
C40 O4 C37 110.8(3)
C40 O4 Li1 124.4(3)
C40A O4 Li1 130.1(4)
O1 C25 H25A 110.6
O1 C25 H25B 110.6
O1 C25 C26 105.6(2)
H25A C25 H25B 108.8
C26 C25 H25A 110.6
C26 C25 H25B 110.6
C25 C26 H26A 111.3
C25 C26 H26B 111.3
C25 C26 C27 102.5(2)
H26A C26 H26B 109.2
C27 C26 H26A 111.3
C27 C26 H26B 111.3
C26 C27 H27A 111.3
C26 C27 H27B 111.3
C26 C27 C28 102.3(2)
H27A C27 H27B 109.2
C28 C27 H27A 111.3
C28 C27 H27B 111.3
O1 C28 C27 106.0(2)
O1 C28 H28A 110.5
O1 C28 H28B 110.5
C27 C28 H28A 110.5
C27 C28 H28B 110.5
H28A C28 H28B 108.7
O2 C29 H29A 110.5
O2 C29 H29B 110.5
O2 C29 C30 106.0(2)
H29A C29 H29B 108.7
C30 C29 H29A 110.5
C30 C29 H29B 110.5
C29 C30 H30A 110.8
C29 C30 H30B 110.8
H30A C30 H30B 108.9
C31 C30 C29 104.7(3)
C31 C30 H30A 110.8
C31 C30 H30B 110.8
C30 C31 H31A 111.1
C30 C31 H31B 111.1
C30 C31 C32 103.4(3)
H31A C31 H31B 109.1
C32 C31 H31A 111.1
C32 C31 H31B 111.1
O2 C32 C31 106.5(3)
O2 C32 H32A 110.4
O2 C32 H32B 110.4
C31 C32 H32A 110.4
C31 C32 H32B 110.4
H32A C32 H32B 108.6
O3 C33 H33A 110.4
O3 C33 H33B 110.4
O3 C33 C34 106.7(2)
H33A C33 H33B 108.6
C34 C33 H33A 110.4
C34 C33 H33B 110.4
C33 C34 H34A 110.9
C33 C34 H34B 110.9
C33 C34 C35 104.3(3)
H34A C34 H34B 108.9
C35 C34 H34A 110.9
C35 C34 H34B 110.9
C34 C35 H35A 110.9
C34 C35 H35B 110.9
H35A C35 H35B 109.0
C36 C35 C34 104.1(3)
C36 C35 H35A 110.9
C36 C35 H35B 110.9
O3 C36 C35 105.0(2)
O3 C36 H36A 110.8
O3 C36 H36B 110.8
C35 C36 H36A 110.8
C35 C36 H36B 110.8
H36A C36 H36B 108.8
O4 C37 H37A 110.4
O4 C37 H37B 110.4
O4 C37 C38 106.5(2)
H37A C37 H37B 108.6
C38 C37 H37A 110.4
C38 C37 H37B 110.4
C37 C38 H38A 111.4
C37 C38 H38B 111.4
C37 C38 H38C 110.0
C37 C38 H38D 110.0
C37 C38 C39 101.7(4)
C37 C38 C39A 108.4(5)
H38A C38 H38B 109.3
H38C C38 H38D 108.4
C39 C38 H38A 111.4
C39 C38 H38B 111.4
C39A C38 H38C 110.0
C39A C38 H38D 110.0
C38 C39 H39A 111.4
C38 C39 H39B 111.4
H39A C39 H39B 109.3
C40 C39 C38 101.9(4)
C40 C39 H39A 111.4
C40 C39 H39B 111.4
O4 C40 C39 102.4(5)
O4 C40 H40A 111.3
O4 C40 H40B 111.3
C39 C40 H40A 111.3
C39 C40 H40B 111.3
H40A C40 H40B 109.2
C38 C39A H39C 112.3
C38 C39A H39D 112.3
H39C C39A H39D 109.9
C40A C39A C38 97.4(7)
C40A C39A H39C 112.3
C40A C39A H39D 112.3
O4 C40A C39A 107.4(9)
O4 C40A H40C 110.2
O4 C40A H40D 110.2
C39A C40A H40C 110.2
C39A C40A H40D 110.2
H40C C40A H40D 108.5
O1 Li1 O2 110.8(2)
O1 Li1 O3 109.9(3)
O3 Li1 O2 108.8(2)
O4 Li1 O1 109.1(2)
O4 Li1 O2 114.6(3)
O4 Li1 O3 103.3(2)

loop_
_geom_bond_atom_site_label_1
_geom_bond_atom_site_label_2
_geom_bond_distance
Si1 C1 1.886(3)
Si1 C12 1.893(3)
Si1 C13 1.841(3)
Si1 C24 1.843(3)
C1 C2 1.395(4)
C1 C6 1.411(3)
C2 H2 0.9500
C2 C3 1.393(4)
C3 H3 0.9500
C3 C4 1.386(4)
C4 H4 0.9500
C4 C5 1.391(4)
C5 H5 0.9500
C5 C6 1.393(4)
C6 C7 1.485(4)
C7 C8 1.399(3)
C7 C12 1.409(3)
C8 H8 0.9500
C8 C9 1.385(4)
C9 H9 0.9500
C9 C10 1.386(4)
C10 H10 0.9500
C10 C11 1.397(4)
C11 H11 0.9500
C11 C12 1.393(4)
C13 C14 1.399(4)
C13 C18 1.446(3)
C14 H14 0.9500
C14 C15 1.384(4)
C15 H15 0.9500
C15 C16 1.411(4)
C16 H16 0.9500
C16 C17 1.387(4)
C17 H17 0.9500
C17 C18 1.405(4)
C18 C19 1.443(3)
C19 C20 1.407(3)
C19 C24 1.446(4)
C20 H20 0.9500
C20 C21 1.383(4)
C21 H21 0.9500
C21 C22 1.407(4)
C22 H22 0.9500
C22 C23 1.387(4)
C23 H23 0.9500
C23 C24 1.405(4)
O1 C25 1.452(3)
O1 C28 1.438(3)
O1 Li1 1.936(5)
O2 C29 1.449(3)
O2 C32 1.440(4)
O2 Li1 1.943(5)
O3 C33 1.446(4)
O3 C36 1.436(4)
O3 Li1 1.936(5)
O4 C37 1.442(3)
O4 C40 1.425(5)
O4 C40A 1.464(8)
O4 Li1 1.916(5)
C25 H25A 0.9900
C25 H25B 0.9900
C25 C26 1.503(4)
C26 H26A 0.9900
C26 H26B 0.9900
C26 C27 1.518(4)
C27 H27A 0.9900
C27 H27B 0.9900
C27 C28 1.518(4)
C28 H28A 0.9900
C28 H28B 0.9900
C29 H29A 0.9900
C29 H29B 0.9900
C29 C30 1.505(5)
C30 H30A 0.9900
C30 H30B 0.9900
C30 C31 1.487(5)
C31 H31A 0.9900
C31 H31B 0.9900
C31 C32 1.499(5)
C32 H32A 0.9900
C32 H32B 0.9900
C33 H33A 0.9900
C33 H33B 0.9900
C33 C34 1.523(4)
C34 H34A 0.9900
C34 H34B 0.9900
C34 C35 1.526(4)
C35 H35A 0.9900
C35 H35B 0.9900
C35 C36 1.504(5)
C36 H36A 0.9900
C36 H36B 0.9900
C37 H37A 0.9900
C37 H37B 0.9900
C37 C38 1.505(4)
C38 H38A 0.9900
C38 H38B 0.9900
C38 H38C 0.9900
C38 H38D 0.9900
C38 C39 1.548(7)
C38 C39A 1.521(10)
C39 H39A 0.9900
C39 H39B 0.9900
C39 C40 1.516(7)
C40 H40A 0.9900
C40 H40B 0.9900
C39A H39C 0.9900
C39A H39D 0.9900
C39A C40A 1.507(10)
C40A H40C 0.9900
C40A H40D 0.9900

loop_
_geom_torsion_atom_site_label_1
_geom_torsion_atom_site_label_2
_geom_torsion_atom_site_label_3
_geom_torsion_atom_site_label_4
_geom_torsion
Si1 C1 C2 C3 -171.9(2)
Si1 C1 C6 C5 172.7(2)
Si1 C1 C6 C7 -4.8(3)
Si1 C13 C14 C15 178.7(2)
Si1 C13 C18 C17 -179.17(19)
Si1 C13 C18 C19 -0.6(3)
C1 Si1 C12 C7 -0.53(18)
C1 Si1 C12 C11 -178.0(2)
C1 Si1 C13 C14 54.7(3)
C1 Si1 C13 C18 -126.85(17)
C1 Si1 C24 C19 127.39(18)
C1 Si1 C24 C23 -54.6(3)
C1 C2 C3 C4 -0.2(4)
C1 C6 C7 C8 -177.2(2)
C1 C6 C7 C12 4.6(3)
C2 C1 C6 C5 -1.9(4)
C2 C1 C6 C7 -179.4(2)
C2 C3 C4 C5 -0.6(4)
C3 C4 C5 C6 0.2(4)
C4 C5 C6 C1 1.1(4)
C4 C5 C6 C7 178.3(3)
C5 C6 C7 C8 5.5(4)
C5 C6 C7 C12 -172.8(2)
C6 C1 C2 C3 1.4(4)
C6 C7 C8 C9 -176.4(2)
C6 C7 C12 Si1 -2.0(3)
C6 C7 C12 C11 175.8(2)
C7 C8 C9 C10 0.4(4)
C8 C7 C12 Si1 179.64(19)
C8 C7 C12 C11 -2.5(4)
C8 C9 C10 C11 -1.6(4)
C9 C10 C11 C12 0.8(4)
C10 C11 C12 Si1 178.6(2)
C10 C11 C12 C7 1.3(4)
C12 Si1 C1 C2 176.8(2)
C12 Si1 C1 C6 3.00(18)
C12 Si1 C13 C14 -50.8(3)
C12 Si1 C13 C18 127.62(17)
C12 Si1 C24 C19 -121.89(18)
C12 Si1 C24 C23 56.1(3)
C12 C7 C8 C9 1.8(4)
C13 Si1 C1 C2 56.6(3)
C13 Si1 C1 C6 -117.16(18)
C13 Si1 C12 C7 122.37(18)
C13 Si1 C12 C11 -55.1(3)
C13 Si1 C24 C19 1.32(18)
C13 Si1 C24 C23 179.3(3)
C13 C14 C15 C16 -0.4(4)
C13 C18 C19 C20 -177.4(2)
C13 C18 C19 C24 1.8(3)
C14 C13 C18 C17 -0.5(4)
C14 C13 C18 C19 178.0(2)
C14 C15 C16 C17 0.5(4)
C15 C16 C17 C18 -0.6(4)
C16 C17 C18 C13 0.6(4)
C16 C17 C18 C19 -177.7(2)
C17 C18 C19 C20 1.0(4)
C17 C18 C19 C24 -179.8(2)
C18 C13 C14 C15 0.4(4)
C18 C19 C20 C21 179.5(2)
C18 C19 C24 Si1 -2.0(3)
C18 C19 C24 C23 179.7(2)
C19 C20 C21 C22 0.6(4)
C20 C19 C24 Si1 177.29(19)
C20 C19 C24 C23 -1.0(3)
C20 C21 C22 C23 -0.8(4)
C21 C22 C23 C24 0.1(4)
C22 C23 C24 Si1 -177.0(2)
C22 C23 C24 C19 0.8(4)
C24 Si1 C1 C2 -55.4(3)
C24 Si1 C1 C6 130.80(18)
C24 Si1 C12 C7 -126.33(18)
C24 Si1 C12 C11 56.2(3)
C24 Si1 C13 C14 -178.8(3)
C24 Si1 C13 C18 -0.41(18)
C24 C19 C20 C21 0.3(4)
O1 C25 C26 C27 32.2(3)
O2 C29 C30 C31 23.6(4)
O3 C33 C34 C35 10.0(4)
O4 C37 C38 C39 -20.8(5)
O4 C37 C38 C39A 1.7(8)
C25 O1 C28 C27 -9.5(3)
C25 C26 C27 C28 -37.0(3)
C26 C27 C28 O1 29.1(3)
C28 O1 C25 C26 -14.4(3)
C29 O2 C32 C31 -14.5(4)
C29 C30 C31 C32 -31.7(4)
C30 C31 C32 O2 28.8(4)
C32 O2 C29 C30 -5.6(4)
C33 O3 C36 C35 39.3(3)
C33 C34 C35 C36 13.1(4)
C34 C35 C36 O3 -32.1(3)
C36 O3 C33 C34 -30.7(3)
C37 O4 C40 C39 28.0(7)
C37 O4 C40A C39A -41.0(15)
C37 C38 C39 C40 36.9(7)
C37 C38 C39A C40A -24.5(14)
C38 C39 C40 O4 -39.7(8)
C38 C39A C40A O4 39.9(17)
C39 C38 C39A C40A 51.7(12)
C40 O4 C37 C38 -4.2(4)
C40 O4 C40A C39A 69.1(14)
C39A C38 C39 C40 -72.9(16)
C40A O4 C37 C38 23.0(8)
C40A O4 C40 C39 -49.9(10)
Li1 O1 C25 C26 180.0(2)
Li1 O1 C28 C27 155.7(3)
Li1 O2 C29 C30 152.9(3)
Li1 O2 C32 C31 -174.5(3)
Li1 O3 C33 C34 115.3(3)
Li1 O3 C36 C35 -106.3(3)
Li1 O4 C37 C38 -174.4(3)
Li1 O4 C40 C39 -161.8(5)
Li1 O4 C40A C39A 157.8(8)
